data_7132774
loop_
_publ_author_name
'Wang, Jing'
'Yang, Jin-Hai'
'Chen, Jie'
'Wang, Shuai-Hua'
'Chen, Yong-Jun'
'Xu, Gang'

_publ_section_title
;
 1D Pb halide perovskite-like materials for high performance X-ray
 detection.
;
_journal_issue 24
_journal_name_full 'Chemical communications (Cambridge, England)'
_journal_page_first 3311
_journal_page_last 3314
_journal_paper_doi 10.1039/d4cc00510d
_journal_volume 60
_journal_year 2024
_chemical_formula_moiety 'I4 Pb, 2(C6 H6 N O2 S)'
_chemical_formula_sum 'C12 H12 I4 N2 O4 Pb S2'
_chemical_formula_weight 1027.15
_space_group_crystal_system monoclinic
_space_group_IT_number 14
_space_group_name_Hall '-P 2ybc'
_space_group_name_H-M_alt 'P 1 21/c 1'
_atom_sites_solution_hydrogens geom
_atom_sites_solution_primary iterative
_audit_creation_date 2023-12-15
_audit_creation_method
;
Olex2 1.2
(compiled 2018.05.29 svn.r3508 for OlexSys, GUI svn.r5506)
;
_audit_update_record
;
2023-12-17 deposited with the CCDC.	2024-02-26 downloaded from the CCDC.
;
_cell_angle_alpha 90
_cell_angle_beta 99.393(3)
_cell_angle_gamma 90
_cell_formula_units_Z 2
_cell_length_a 4.6903(3)
_cell_length_b 19.9065(16)
_cell_length_c 12.8200(11)
_cell_measurement_reflns_used 21338
_cell_measurement_temperature 299.9
_cell_measurement_theta_max 27.507
_cell_measurement_theta_min 3.38
_cell_volume 1180.92(16)
_computing_molecular_graphics 'Olex2 (Dolomanov et al., 2009)'
_computing_publication_material 'Olex2 (Dolomanov et al., 2009)'
_computing_structure_refinement 'ShelXL (Sheldrick, 2015)'
_computing_structure_solution 'olex2.solve (Bourhis et al., 2015)'
_diffrn_ambient_temperature 299.9
_diffrn_measured_fraction_theta_full 0.998
_diffrn_measured_fraction_theta_max 0.998
_diffrn_measurement_device_type 'Bruker D8 Venture'
_diffrn_radiation_type MoK\a
_diffrn_radiation_wavelength 0.71073
_diffrn_reflns_av_R_equivalents 0.0562
_diffrn_reflns_av_unetI/netI 0.0300
_diffrn_reflns_Laue_measured_fraction_full 0.998
_diffrn_reflns_Laue_measured_fraction_max 0.998
_diffrn_reflns_limit_h_max 6
_diffrn_reflns_limit_h_min -5
_diffrn_reflns_limit_k_max 25
_diffrn_reflns_limit_k_min -25
_diffrn_reflns_limit_l_max 16
_diffrn_reflns_limit_l_min -16
_diffrn_reflns_number 21338
_diffrn_reflns_point_group_measured_fraction_full 0.998
_diffrn_reflns_point_group_measured_fraction_max 0.998
_diffrn_reflns_theta_full 25.242
_diffrn_reflns_theta_max 27.507
_diffrn_reflns_theta_min 3.380
_exptl_absorpt_coefficient_mu 12.566
_exptl_crystal_colour 'clear light yellow'
_exptl_crystal_colour_lustre clear
_exptl_crystal_colour_modifier light
_exptl_crystal_colour_primary yellow
_exptl_crystal_density_diffrn 2.889
_exptl_crystal_description prism
_exptl_crystal_F_000 912
_refine_diff_density_max 0.656
_refine_diff_density_min -0.553
_refine_diff_density_rms 0.131
_refine_ls_extinction_coef 0.00148(12)
_refine_ls_extinction_expression Fc^*^=kFc[1+0.001xFc^2^\l^3^/sin(2\q)]^-1/4^
_refine_ls_extinction_method 'SHELXL-2018/3 (Sheldrick 2018)'
_refine_ls_goodness_of_fit_ref 1.082
_refine_ls_hydrogen_treatment constr
_refine_ls_matrix_type full
_refine_ls_number_parameters 117
_refine_ls_number_reflns 2705
_refine_ls_number_restraints 1
_refine_ls_restrained_S_all 1.098
_refine_ls_R_factor_all 0.0369
_refine_ls_R_factor_gt 0.0247
_refine_ls_shift/su_max 0.001
_refine_ls_shift/su_mean 0.000
_refine_ls_structure_factor_coef Fsqd
_refine_ls_weighting_details 'w=1/[\s^2^(Fo^2^)+(0.0118P)^2^+1.3701P] where P=(Fo^2^+2Fc^2^)/3'
_refine_ls_weighting_scheme calc
_refine_ls_wR_factor_gt 0.0469
_refine_ls_wR_factor_ref 0.0522
_reflns_Friedel_coverage 0.000
_reflns_number_gt 2242
_reflns_number_total 2705
_reflns_threshold_expression 'I > 2\s(I)'
_cod_data_source_file d4cc00510d2.cif
_cod_data_source_block mo_0825i_0m
_cod_depositor_comments 'Adding full bibliography for 7132772--7132774.cif.'
_cod_database_code 7132774
_shelx_shelxl_version_number 2018/3
_shelx_space_group_comment
;
The symmetry employed for this shelxl refinement is uniquely defined
by the following loop, which should always be used as a source of
symmetry information in preference to the above space-group names.
They are only intended as comments.
;
_olex2_refinement_description
;
1. Fixed Uiso
 At 1.2 times of:
  All C(H) groups, All N(H) groups, All S(H) groups
 At 1.5 times of:
  All O(H) groups
2. Restrained distances
 O005-H005
 1 with sigma of 0.02
3.a Aromatic/amide H refined with riding coordinates:
 N006(H006), C009(H009), C00B(H00B), C00D(H00D)
3.b Tetrahedral OH refined with riding coordinates:
 O005(H005)
3.c Idealised tetrahedral OH refined as rotating group:
 S004(H004)
;
_olex2_submission_special_instructions 'No special instructions were received'

loop_
_space_group_symop_operation_xyz
'x, y, z'
'-x, y+1/2, -z+1/2'
'-x, -y, -z'
'x, -y-1/2, z-1/2'

loop_
_atom_site_label
_atom_site_type_symbol
_atom_site_fract_x
_atom_site_fract_y
_atom_site_fract_z
_atom_site_U_iso_or_equiv
_atom_site_adp_type
_atom_site_occupancy
_atom_site_site_symmetry_order
_atom_site_calc_flag
_atom_site_refinement_flags_posn
_atom_site_refinement_flags_adp
_atom_site_refinement_flags_occupancy
_atom_site_disorder_assembly
_atom_site_disorder_group
Pb01 Pb 0.000000 0.500000 1.000000 0.04364(10) Uani 1 2 d S T P . .
I002 I -0.03455(8) 0.65134(2) 0.91594(3) 0.04701(11) Uani 1 1 d . . . . .
I003 I 0.41399(8) 0.45785(2) 0.83432(3) 0.04909(11) Uani 1 1 d . . . . .
S004 S 0.2048(4) 0.79418(8) 0.74640(16) 0.0776(5) Uani 1 1 d . . . . .
H004 H 0.215445 0.847794 0.704429 0.093 Uiso 1 1 calc GR . . . .
O005 O 0.9323(11) 0.5864(2) 0.4736(4) 0.0859(15) Uani 1 1 d D . . . .
H005 H 0.971452 0.551491 0.445079 0.129 Uiso 1 1 calc DR . . . .
N006 N 0.3577(10) 0.6701(2) 0.7112(4) 0.0559(12) Uani 1 1 d . . . . .
H006 H 0.260492 0.661465 0.761031 0.067 Uiso 1 1 calc R . . . .
O007 O 0.7735(12) 0.5164(2) 0.5870(4) 0.0896(16) Uani 1 1 d . . . . .
C008 C 0.7882(14) 0.5728(3) 0.5465(5) 0.0613(15) Uani 1 1 d . . . . .
C009 C 0.5172(12) 0.7475(3) 0.5951(5) 0.0630(17) Uani 1 1 d . . . . .
H009 H 0.527357 0.791113 0.570014 0.076 Uiso 1 1 calc R . . . .
C00A C 0.6341(12) 0.6298(3) 0.5882(5) 0.0551(14) Uani 1 1 d . . . . .
C00B C 0.4875(13) 0.6191(3) 0.6696(5) 0.0582(15) Uani 1 1 d . . . . .
H00B H 0.477174 0.575971 0.696737 0.070 Uiso 1 1 calc R . . . .
C00C C 0.3718(12) 0.7342(3) 0.6790(5) 0.0577(15) Uani 1 1 d . . . . .
C00D C 0.6443(13) 0.6963(3) 0.5501(5) 0.0661(17) Uani 1 1 d . . . . .
H00D H 0.739510 0.705018 0.493309 0.079 Uiso 1 1 calc R . . . .

loop_
_atom_site_aniso_label
_atom_site_aniso_U_11
_atom_site_aniso_U_22
_atom_site_aniso_U_33
_atom_site_aniso_U_23
_atom_site_aniso_U_13
_atom_site_aniso_U_12
Pb01 0.04399(16) 0.03844(15) 0.05126(19) 0.00319(12) 0.01600(13) -0.00045(11)
I002 0.0530(2) 0.03983(18) 0.0506(2) 0.00291(15) 0.01563(16) 0.00111(14)
I003 0.0558(2) 0.04407(19) 0.0508(2) 0.00174(15) 0.01874(17) 0.00284(15)
S004 0.0880(13) 0.0592(9) 0.0884(13) 0.0151(9) 0.0227(10) -0.0096(9)
O005 0.103(4) 0.084(3) 0.080(3) 0.002(3) 0.042(3) -0.013(3)
N006 0.057(3) 0.062(3) 0.048(3) 0.020(2) 0.008(2) -0.014(2)
O007 0.112(4) 0.076(3) 0.087(4) 0.021(3) 0.037(3) 0.003(3)
C008 0.063(4) 0.076(4) 0.044(3) 0.011(3) 0.006(3) -0.013(3)
C009 0.055(3) 0.068(4) 0.066(4) 0.031(3) 0.010(3) -0.008(3)
C00A 0.048(3) 0.071(4) 0.045(3) 0.016(3) 0.002(3) -0.013(3)
C00B 0.065(4) 0.055(3) 0.054(4) 0.018(3) 0.006(3) -0.010(3)
C00C 0.044(3) 0.065(4) 0.061(4) 0.018(3) 0.001(3) -0.014(3)
C00D 0.060(4) 0.080(4) 0.059(4) 0.026(3) 0.013(3) -0.015(3)

loop_
_atom_type_symbol
_atom_type_description
_atom_type_scat_dispersion_real
_atom_type_scat_dispersion_imag
_atom_type_scat_source
C C 0.0033 0.0016 'International Tables Vol C Tables 4.2.6.8 and 6.1.1.4'
H H 0.0000 0.0000 'International Tables Vol C Tables 4.2.6.8 and 6.1.1.4'
I I -0.4742 1.8119 'International Tables Vol C Tables 4.2.6.8 and 6.1.1.4'
N N 0.0061 0.0033 'International Tables Vol C Tables 4.2.6.8 and 6.1.1.4'
O O 0.0106 0.0060 'International Tables Vol C Tables 4.2.6.8 and 6.1.1.4'
Pb Pb -3.3944 10.1111 'International Tables Vol C Tables 4.2.6.8 and 6.1.1.4'
S S 0.1246 0.1234 'International Tables Vol C Tables 4.2.6.8 and 6.1.1.4'

loop_
_geom_angle_atom_site_label_1
_geom_angle_atom_site_label_2
_geom_angle_atom_site_label_3
_geom_angle
_geom_angle_site_symmetry_1
_geom_angle_site_symmetry_3
_geom_angle_publ_flag
I002 Pb01 I002 180.0 3_567 . ?
I002 Pb01 I003 91.494(9) . . ?
I002 Pb01 I003 88.191(9) 3_567 1_455 ?
I002 Pb01 I003 91.493(9) 3_567 3_567 ?
I002 Pb01 I003 88.190(9) . 3_667 ?
I002 Pb01 I003 88.506(9) . 3_567 ?
I002 Pb01 I003 91.810(9) . 1_455 ?
I002 Pb01 I003 88.506(9) 3_567 . ?
I002 Pb01 I003 91.809(9) 3_567 3_667 ?
I003 Pb01 I003 180.0 3_667 1_455 ?
I003 Pb01 I003 87.827(11) . 3_667 ?
I003 Pb01 I003 92.173(11) . 1_455 ?
I003 Pb01 I003 180.0 3_567 . ?
I003 Pb01 I003 87.827(11) 3_567 1_455 ?
I003 Pb01 I003 92.173(11) 3_567 3_667 ?
Pb01 I003 Pb01 92.172(11) . 1_655 ?
C00C S004 H004 109.5 . . ?
C008 O005 H005 109.5 . . ?
C00B N006 H006 118.4 . . ?
C00B N006 C00C 123.3(5) . . ?
C00C N006 H006 118.4 . . ?
O005 C008 C00A 116.8(6) . . ?
O007 C008 O005 124.9(7) . . ?
O007 C008 C00A 118.3(6) . . ?
C00C C009 H009 120.3 . . ?
C00D C009 H009 120.3 . . ?
C00D C009 C00C 119.5(6) . . ?
C00B C00A C008 119.5(5) . . ?
C00B C00A C00D 117.5(6) . . ?
C00D C00A C008 122.9(5) . . ?
N006 C00B C00A 120.5(5) . . ?
N006 C00B H00B 119.7 . . ?
C00A C00B H00B 119.7 . . ?
N006 C00C S004 116.8(4) . . ?
N006 C00C C009 118.2(6) . . ?
C009 C00C S004 125.0(5) . . ?
C009 C00D C00A 120.9(6) . . ?
C009 C00D H00D 119.5 . . ?
C00A C00D H00D 119.5 . . ?

loop_
_geom_bond_atom_site_label_1
_geom_bond_atom_site_label_2
_geom_bond_distance
_geom_bond_site_symmetry_2
_geom_bond_publ_flag
Pb01 I002 3.1947(4) 3_567 ?
Pb01 I002 3.1948(4) . ?
Pb01 I003 3.2961(4) 3_667 ?
Pb01 I003 3.2143(4) . ?
Pb01 I003 3.2143(4) 3_567 ?
Pb01 I003 3.2961(4) 1_455 ?
S004 H004 1.2000 . ?
S004 C00C 1.734(7) . ?
O005 H005 0.8200 . ?
O005 C008 1.268(7) . ?
N006 H006 0.8600 . ?
N006 C00B 1.339(8) . ?
N006 C00C 1.347(7) . ?
O007 C008 1.245(7) . ?
C008 C00A 1.490(9) . ?
C009 H009 0.9300 . ?
C009 C00C 1.390(8) . ?
C009 C00D 1.356(9) . ?
C00A C00B 1.358(8) . ?
C00A C00D 1.415(8) . ?
C00B H00B 0.9300 . ?
C00D H00D 0.9300 . ?

loop_
_geom_torsion_atom_site_label_1
_geom_torsion_atom_site_label_2
_geom_torsion_atom_site_label_3
_geom_torsion_atom_site_label_4
_geom_torsion
_geom_torsion_site_symmetry_1
_geom_torsion_site_symmetry_2
_geom_torsion_site_symmetry_3
_geom_torsion_site_symmetry_4
_geom_torsion_publ_flag
O005 C008 C00A C00B -176.9(6) . . . . ?
O005 C008 C00A C00D -0.1(9) . . . . ?
O007 C008 C00A C00B 1.2(9) . . . . ?
O007 C008 C00A C00D 177.9(6) . . . . ?
C008 C00A C00B N006 177.2(5) . . . . ?
C008 C00A C00D C009 -175.4(6) . . . . ?
C00B N006 C00C S004 -177.0(4) . . . . ?
C00B N006 C00C C009 3.1(8) . . . . ?
C00B C00A C00D C009 1.4(9) . . . . ?
C00C N006 C00B C00A -2.5(9) . . . . ?
C00C C009 C00D C00A -0.8(9) . . . . ?
C00D C009 C00C S004 178.7(5) . . . . ?
C00D C009 C00C N006 -1.3(9) . . . . ?
C00D C00A C00B N006 0.2(8) . . . . ?
